data_7719146
loop_
_publ_author_name
'Yang, Wenbang'
'White, Andrew J. P.'
'Crimmin, Mark R.'

_publ_section_title
;
 Homocoupling of C<sub>1</sub> building blocks by a heterometallic Mg-Al
 complex.
;
_journal_issue 31
_journal_name_full 'Dalton transactions (Cambridge, England : 2003)'
_journal_page_first 11828
_journal_page_last 11832
_journal_paper_doi 10.1039/d5dt01351h
_journal_volume 54
_journal_year 2025
_chemical_formula_moiety 'C122 H166 Al2 Mg2 N8 O6, 0.75(C6 H18 O Si2)'
_chemical_formula_sum 'C126.5 H179.5 Al2 Mg2 N8 O6.75 Si1.5'
_chemical_formula_weight 2064.99
_space_group_crystal_system tetragonal
_space_group_IT_number 92
_space_group_name_Hall 'P 4abw 2nw'
_space_group_name_H-M_alt 'P 41 21 2'
_atom_sites_solution_hydrogens mixed
_audit_creation_method SHELXL-2019/3
_audit_update_record
;
2025-05-27 deposited with the CCDC.	2025-07-23 downloaded from the CCDC.
;
_cell_angle_alpha 90
_cell_angle_beta 90
_cell_angle_gamma 90
_cell_formula_units_Z 4
_cell_length_a 16.77596(16)
_cell_length_b 16.77596(16)
_cell_length_c 45.5458(6)
_cell_measurement_reflns_used 8178
_cell_measurement_temperature 173(2)
_cell_measurement_theta_max 72.6390
_cell_measurement_theta_min 3.9250
_cell_volume 12818.1(2)
_computing_cell_refinement 'CrysAlisPro, Rigaku OD'
_computing_data_collection 'CrysAlisPro, Rigaku OD'
_computing_data_reduction 'CrysAlisPro, Rigaku OD'
_computing_molecular_graphics 'Bruker SHELXTL'
_computing_publication_material 'CIFTAB-2014 (Sheldrick, 2014)'
_computing_structure_refinement 'SHELXL-2019/2 (Sheldrick, 2019)'
_computing_structure_solution 'SHELXT-2018 (Sheldrick, 2023)'
_diffrn_ambient_temperature 173(2)
_diffrn_detector_area_resol_mean 10.4115
_diffrn_measured_fraction_theta_full 0.988
_diffrn_measured_fraction_theta_max 0.967
_diffrn_measurement_device_type 'Agilent Xcalibur PX Ultra A'
_diffrn_measurement_method 'omega scans'
_diffrn_radiation_type CuK\a
_diffrn_radiation_wavelength 1.54184
_diffrn_reflns_av_R_equivalents 0.0260
_diffrn_reflns_av_unetI/netI 0.0359
_diffrn_reflns_Laue_measured_fraction_full 0.988
_diffrn_reflns_Laue_measured_fraction_max 0.967
_diffrn_reflns_limit_h_max 18
_diffrn_reflns_limit_h_min -19
_diffrn_reflns_limit_k_max 20
_diffrn_reflns_limit_k_min -14
_diffrn_reflns_limit_l_max 54
_diffrn_reflns_limit_l_min -34
_diffrn_reflns_number 21029
_diffrn_reflns_point_group_measured_fraction_full 0.976
_diffrn_reflns_point_group_measured_fraction_max 0.942
_diffrn_reflns_theta_full 67.684
_diffrn_reflns_theta_max 73.694
_diffrn_reflns_theta_min 3.272
_diffrn_source 'Enhance Ultra (Cu) X-ray Source'
_exptl_absorpt_coefficient_mu 0.844
_exptl_absorpt_correction_T_max 0.887
_exptl_absorpt_correction_T_min 0.818
_exptl_absorpt_correction_type analytical
_exptl_absorpt_process_details
; 
CrysAlisPro 1.171.38.46 (Rigaku Oxford Diffraction, 2015) 
Analytical numeric absorption correction using a multifaceted crystal 
   model based on expressions derived by R.C. Clark & J.S. Reid. 
(Clark, R. C. & Reid, J. S. (1995). Acta Cryst. A51, 887-897) 
Empirical absorption correction using spherical harmonics, 
 implemented in SCALE3 ABSPACK scaling algorithm. 
;
_exptl_crystal_colour Colourless
_exptl_crystal_density_diffrn 1.070
_exptl_crystal_description blocks
_exptl_crystal_F_000 4478
_exptl_crystal_size_max 0.419
_exptl_crystal_size_mid 0.209
_exptl_crystal_size_min 0.204
_refine_diff_density_max 0.182
_refine_diff_density_min -0.201
_refine_diff_density_rms 0.026
_refine_ls_abs_structure_details
; 
 Flack x determined using 3761 quotients [(I+)-(I-)]/[(I+)+(I-)] 
 (Parsons, Flack and Wagner, Acta Cryst. B69 (2013) 249-259). 
;
_refine_ls_abs_structure_Flack 0.070(19)
_refine_ls_extinction_method none
_refine_ls_goodness_of_fit_ref 1.021
_refine_ls_hydrogen_treatment mixed
_refine_ls_matrix_type full
_refine_ls_number_parameters 676
_refine_ls_number_reflns 12214
_refine_ls_number_restraints 142
_refine_ls_restrained_S_all 1.027
_refine_ls_R_factor_all 0.0519
_refine_ls_R_factor_gt 0.0418
_refine_ls_shift/su_max 0.001
_refine_ls_shift/su_mean 0.000
_refine_ls_structure_factor_coef Fsqd
_refine_ls_weighting_details 'w=1/[\s^2^(Fo^2^)+(0.0616P)^2^+0.4623P] where P=(Fo^2^+2Fc^2^)/3'
_refine_ls_weighting_scheme calc
_refine_ls_wR_factor_gt 0.1085
_refine_ls_wR_factor_ref 0.1178
_reflns_Friedel_coverage 0.722
_reflns_Friedel_fraction_full 0.961
_reflns_Friedel_fraction_max 0.909
_reflns_number_gt 10266
_reflns_number_total 12214
_reflns_threshold_expression 'I > 2\s(I)'
_cod_data_source_file d5dt01351h3.cif
_cod_data_source_block 4a
_cod_depositor_comments 'Adding full bibliography for 7719144--7719147.cif.'
_cod_original_cell_volume 12818.1(3)
_cod_original_formula_sum 'C126.50 H179.50 Al2 Mg2 N8 O6.75 Si1.50'
_cod_database_code 7719146
_shelx_shelxl_version_number 2019/3
_shelx_space_group_comment
; 
The symmetry employed for this shelxl refinement is uniquely defined 
by the following loop, which should always be used as a source of 
symmetry information in preference to the above space-group names. 
They are only intended as comments. 
;

loop_
_space_group_symop_operation_xyz
'x, y, z'
'-x, -y, z+1/2'
'-y+1/2, x+1/2, z+1/4'
'y+1/2, -x+1/2, z+3/4'
'-x+1/2, y+1/2, -z+1/4'
'x+1/2, -y+1/2, -z+3/4'
'y, x, -z'
'-y, -x, -z+1/2'

loop_
_atom_site_label
_atom_site_type_symbol
_atom_site_fract_x
_atom_site_fract_y
_atom_site_fract_z
_atom_site_U_iso_or_equiv
_atom_site_adp_type
_atom_site_occupancy
_atom_site_site_symmetry_order
_atom_site_calc_flag
_atom_site_refinement_flags_posn
_atom_site_refinement_flags_adp
_atom_site_refinement_flags_occupancy
_atom_site_disorder_assembly
_atom_site_disorder_group
Al1 Al 0.86075(5) 0.40624(5) 0.44697(2) 0.0551(2) Uani 1 1 d . . . . .
H1 H 0.8334(14) 0.3554(14) 0.4733(5) 0.031(6) Uiso 1 1 d . . . . .
Mg1 Mg 0.52353(5) 0.65452(5) 0.44848(2) 0.04313(17) Uani 1 1 d . . . . .
N1 N 0.85883(18) 0.36028(16) 0.40921(6) 0.0680(7) Uani 1 1 d . . . . .
C1 C 0.9163(2) 0.37328(19) 0.38954(7) 0.0678(8) Uani 1 1 d . . . . .
C2 C 0.9850(2) 0.4159(2) 0.39604(7) 0.0655(8) Uani 1 1 d . . . . .
H2A H 1.017169 0.429895 0.379680 0.079 Uiso 1 1 calc R U . . .
C3 C 1.01295(18) 0.44069(19) 0.42312(7) 0.0613(7) Uani 1 1 d . . . . .
N3 N 0.96960(14) 0.43359(14) 0.44785(5) 0.0562(5) Uani 1 1 d . . . . .
C4 C 0.9088(3) 0.3414(3) 0.35864(8) 0.0916(12) Uani 1 1 d . . . . .
H4A H 0.881980 0.289471 0.359092 0.137 Uiso 1 1 calc R U . . .
H4B H 0.961985 0.335246 0.350041 0.137 Uiso 1 1 calc R U . . .
H4C H 0.877519 0.378664 0.346739 0.137 Uiso 1 1 calc R U . . .
C5 C 1.0959(2) 0.4747(3) 0.42443(8) 0.0845(11) Uani 1 1 d . . . . .
H5A H 1.095333 0.524282 0.435785 0.127 Uiso 1 1 calc R U . . .
H5B H 1.114780 0.485650 0.404467 0.127 Uiso 1 1 calc R U . . .
H5C H 1.131628 0.436215 0.433870 0.127 Uiso 1 1 calc R U . . .
C6 C 0.7979(2) 0.3080(2) 0.40181(8) 0.0727(13) Uani 0.738(6) 1 d DG U P A 1
C7 C 0.7988(3) 0.2281(2) 0.40987(10) 0.099(2) Uani 0.738(6) 1 d DG U P A 1
C8 C 0.7377(4) 0.1778(2) 0.40087(12) 0.140(3) Uani 0.738(6) 1 d DG U P A 1
H8A H 0.738257 0.123142 0.406379 0.168 Uiso 0.738(6) 1 calc R U P A 1
C9 C 0.6756(3) 0.2074(3) 0.38381(13) 0.147(4) Uani 0.738(6) 1 d DG U P A 1
H9A H 0.633869 0.172961 0.377665 0.177 Uiso 0.738(6) 1 calc R U P A 1
C10 C 0.6748(3) 0.2873(3) 0.37576(10) 0.119(3) Uani 0.738(6) 1 d DG U P A 1
H10A H 0.632385 0.307486 0.364098 0.142 Uiso 0.738(6) 1 calc R U P A 1
C11 C 0.7359(2) 0.3376(2) 0.38475(8) 0.0728(14) Uani 0.738(6) 1 d DG U P A 1
C12 C 0.8644(6) 0.1960(3) 0.42996(16) 0.106(2) Uani 0.738(6) 1 d D U P A 1
H12A H 0.884236 0.242062 0.441828 0.127 Uiso 0.738(6) 1 calc R U P A 1
C13 C 0.9347(6) 0.1649(5) 0.41259(19) 0.137(3) Uani 0.738(6) 1 d D . P A 1
H13A H 0.975452 0.144901 0.426110 0.206 Uiso 0.738(6) 1 calc R U P A 1
H13B H 0.916995 0.121603 0.399703 0.206 Uiso 0.738(6) 1 calc R U P A 1
H13C H 0.957065 0.208133 0.400688 0.206 Uiso 0.738(6) 1 calc R U P A 1
C14 C 0.8357(8) 0.1327(5) 0.4517(3) 0.167(4) Uani 0.738(6) 1 d D U P A 1
H14A H 0.790245 0.153428 0.462872 0.251 Uiso 0.738(6) 1 calc R U P A 1
H14B H 0.819483 0.084722 0.441004 0.251 Uiso 0.738(6) 1 calc R U P A 1
H14C H 0.879085 0.119312 0.465301 0.251 Uiso 0.738(6) 1 calc R U P A 1
C15 C 0.7289(3) 0.4234(5) 0.37560(11) 0.0780(16) Uani 0.738(6) 1 d D U P A 1
H15A H 0.779210 0.450906 0.381600 0.094 Uiso 0.738(6) 1 calc R U P A 1
C16 C 0.7201(5) 0.4338(7) 0.34170(13) 0.109(3) Uani 0.738(6) 1 d D U P A 1
H16A H 0.715723 0.490587 0.336950 0.163 Uiso 0.738(6) 1 calc R U P A 1
H16B H 0.766880 0.411261 0.331866 0.163 Uiso 0.738(6) 1 calc R U P A 1
H16C H 0.672012 0.405962 0.334995 0.163 Uiso 0.738(6) 1 calc R U P A 1
C17 C 0.6597(4) 0.4673(6) 0.39035(14) 0.100(2) Uani 0.738(6) 1 d D U P A 1
H17A H 0.658366 0.522652 0.383500 0.149 Uiso 0.738(6) 1 calc R U P A 1
H17B H 0.609400 0.440930 0.385299 0.149 Uiso 0.738(6) 1 calc R U P A 1
H17C H 0.667000 0.466376 0.411692 0.149 Uiso 0.738(6) 1 calc R U P A 1
C6' C 0.7651(5) 0.3297(6) 0.3981(2) 0.055(3) Uiso 0.262(6) 1 d DG U P A 2
C7' C 0.7495(7) 0.2508(6) 0.4056(3) 0.082(4) Uiso 0.262(6) 1 d DG U P A 2
C8' C 0.6795(9) 0.2145(6) 0.3962(3) 0.126(7) Uiso 0.262(6) 1 d DG U P A 2
H8B H 0.668905 0.160668 0.401309 0.152 Uiso 0.262(6) 1 calc R U P A 2
C9' C 0.6251(7) 0.2570(8) 0.3793(3) 0.121(6) Uiso 0.262(6) 1 d DG U P A 2
H9B H 0.577315 0.232227 0.372905 0.145 Uiso 0.262(6) 1 calc R U P A 2
C10' C 0.6407(6) 0.3359(7) 0.3719(3) 0.101(5) Uiso 0.262(6) 1 d DG U P A 2
H10B H 0.603511 0.364907 0.360330 0.121 Uiso 0.262(6) 1 calc R U P A 2
C11' C 0.7107(6) 0.3722(5) 0.3813(2) 0.052(3) Uiso 0.262(6) 1 d DG U P A 2
C12' C 0.8104(13) 0.2063(11) 0.4235(4) 0.085(5) Uiso 0.262(6) 1 d D U P A 2
H12B H 0.852378 0.244300 0.430359 0.101 Uiso 0.262(6) 1 calc R U P A 2
C13' C 0.850(3) 0.139(2) 0.4053(8) 0.212(17) Uiso 0.262(6) 1 d D . P A 2
H13D H 0.889082 0.111190 0.417469 0.319 Uiso 0.262(6) 1 calc R U P A 2
H13E H 0.808910 0.101480 0.398767 0.319 Uiso 0.262(6) 1 calc R U P A 2
H13F H 0.876478 0.162386 0.388187 0.319 Uiso 0.262(6) 1 calc R U P A 2
C14' C 0.7774(18) 0.1595(18) 0.4503(5) 0.148(9) Uiso 0.262(6) 1 d D U P A 2
H14D H 0.821488 0.132769 0.460439 0.223 Uiso 0.262(6) 1 calc R U P A 2
H14E H 0.751167 0.196570 0.463824 0.223 Uiso 0.262(6) 1 calc R U P A 2
H14F H 0.738887 0.119650 0.443540 0.223 Uiso 0.262(6) 1 calc R U P A 2
C15' C 0.7188(9) 0.4604(9) 0.3735(3) 0.063(4) Uiso 0.262(6) 1 d D U P A 2
H15B H 0.772020 0.478201 0.380918 0.075 Uiso 0.262(6) 1 calc R U P A 2
C16' C 0.7175(14) 0.4779(12) 0.3399(4) 0.093(6) Uiso 0.262(6) 1 d D U P A 2
H16D H 0.757294 0.444638 0.330013 0.140 Uiso 0.262(6) 1 calc R U P A 2
H16E H 0.664456 0.465885 0.332022 0.140 Uiso 0.262(6) 1 calc R U P A 2
H16F H 0.729834 0.534281 0.336498 0.140 Uiso 0.262(6) 1 calc R U P A 2
C17' C 0.6565(10) 0.5129(10) 0.3883(4) 0.079(4) Uiso 0.262(6) 1 d D U P A 2
H17D H 0.664712 0.568530 0.382502 0.118 Uiso 0.262(6) 1 calc R U P A 2
H17E H 0.603086 0.495715 0.382284 0.118 Uiso 0.262(6) 1 calc R U P A 2
H17F H 0.661547 0.508122 0.409671 0.118 Uiso 0.262(6) 1 calc R U P A 2
C18 C 1.00977(18) 0.44432(19) 0.47552(6) 0.0593(7) Uani 1 1 d . . . . .
C19 C 1.00894(19) 0.5192(2) 0.48934(7) 0.0639(7) Uani 1 1 d . . . . .
C20 C 1.0532(2) 0.5283(3) 0.51498(8) 0.0781(10) Uani 1 1 d . . . . .
H20A H 1.054536 0.578798 0.524422 0.094 Uiso 1 1 calc R U . . .
C21 C 1.0949(2) 0.4656(3) 0.52692(9) 0.0875(12) Uani 1 1 d . . . . .
H21A H 1.126359 0.473533 0.544019 0.105 Uiso 1 1 calc R U . . .
C22 C 1.0913(2) 0.3912(3) 0.51414(9) 0.0833(11) Uani 1 1 d . . . . .
H22A H 1.117619 0.347580 0.523255 0.100 Uiso 1 1 calc R U . . .
C23 C 1.0497(2) 0.3790(2) 0.48803(8) 0.0694(8) Uani 1 1 d . . . . .
C24 C 0.9605(2) 0.5892(2) 0.47787(7) 0.0692(8) Uani 1 1 d . . . . .
H24A H 0.932144 0.571761 0.459663 0.083 Uiso 1 1 calc R U . . .
C25 C 1.0128(3) 0.6614(3) 0.47023(14) 0.1182(18) Uani 1 1 d . . . . .
H25A H 1.043289 0.677526 0.487583 0.177 Uiso 1 1 calc R U . . .
H25B H 0.978776 0.705656 0.463863 0.177 Uiso 1 1 calc R U . . .
H25C H 1.049528 0.647101 0.454360 0.177 Uiso 1 1 calc R U . . .
C26 C 0.8988(2) 0.6129(3) 0.50042(8) 0.0835(11) Uani 1 1 d . . . . .
H26A H 0.866552 0.566376 0.505657 0.125 Uiso 1 1 calc R U . . .
H26B H 0.864314 0.654483 0.492213 0.125 Uiso 1 1 calc R U . . .
H26C H 0.925601 0.633394 0.517994 0.125 Uiso 1 1 calc R U . . .
C27 C 1.0466(2) 0.2963(2) 0.47431(10) 0.0841(11) Uani 1 1 d . . . . .
H27A H 1.013804 0.299979 0.456019 0.101 Uiso 1 1 calc R U . . .
C28 C 1.0060(4) 0.2370(3) 0.49479(14) 0.135(2) Uani 1 1 d . . . . .
H28A H 1.035513 0.234214 0.513329 0.202 Uiso 1 1 calc R U . . .
H28B H 1.005158 0.184274 0.485558 0.202 Uiso 1 1 calc R U . . .
H28C H 0.951251 0.254497 0.498648 0.202 Uiso 1 1 calc R U . . .
C29 C 1.1301(3) 0.2661(3) 0.46557(13) 0.1142(16) Uani 1 1 d . . . . .
H29A H 1.154437 0.303738 0.451757 0.171 Uiso 1 1 calc R U . . .
H29B H 1.125387 0.213699 0.456256 0.171 Uiso 1 1 calc R U . . .
H29C H 1.163514 0.261836 0.483145 0.171 Uiso 1 1 calc R U . . .
N31 N 0.53919(14) 0.72730(13) 0.41317(5) 0.0495(5) Uani 1 1 d . . . . .
C31 C 0.51862(19) 0.70297(18) 0.38639(5) 0.0564(6) Uani 1 1 d . . . . .
C32 C 0.4720(2) 0.63555(18) 0.38066(6) 0.0605(7) Uani 1 1 d . . . . .
H32A H 0.469546 0.620226 0.360597 0.073 Uiso 1 1 calc R U . . .
C33 C 0.42819(18) 0.58706(17) 0.39991(6) 0.0545(6) Uani 1 1 d . . . . .
N33 N 0.43495(13) 0.58956(13) 0.42902(5) 0.0482(5) Uani 1 1 d . . . . .
C34 C 0.5443(3) 0.7511(3) 0.35987(7) 0.0866(12) Uani 1 1 d . . . . .
H34A H 0.520874 0.804542 0.360946 0.130 Uiso 1 1 calc R U . . .
H34B H 0.526083 0.724508 0.341923 0.130 Uiso 1 1 calc R U . . .
H34C H 0.602556 0.755407 0.359577 0.130 Uiso 1 1 calc R U . . .
C35 C 0.3686(2) 0.5316(2) 0.38559(7) 0.0724(9) Uani 1 1 d . . . . .
H35A H 0.381814 0.476284 0.390545 0.109 Uiso 1 1 calc R U . . .
H35B H 0.370494 0.538490 0.364235 0.109 Uiso 1 1 calc R U . . .
H35C H 0.314904 0.544022 0.392716 0.109 Uiso 1 1 calc R U . . .
C36 C 0.57308(17) 0.80576(18) 0.41566(6) 0.0544(6) Uani 1 1 d . . . . .
C37 C 0.52182(19) 0.87201(18) 0.41592(7) 0.0610(7) Uani 1 1 d . . . . .
C38 C 0.5553(2) 0.9480(2) 0.41758(8) 0.0739(9) Uani 1 1 d . . . . .
H38A H 0.521298 0.993287 0.417798 0.089 Uiso 1 1 calc R U . . .
C39 C 0.6369(3) 0.9586(2) 0.41891(8) 0.0845(12) Uani 1 1 d . . . . .
H39A H 0.658877 1.010820 0.419174 0.101 Uiso 1 1 calc R U . . .
C40 C 0.6861(2) 0.8933(3) 0.41986(8) 0.0814(11) Uani 1 1 d . . . . .
H40A H 0.742014 0.901173 0.421431 0.098 Uiso 1 1 calc R U . . .
C41 C 0.65633(19) 0.8155(2) 0.41858(6) 0.0661(8) Uani 1 1 d . . . . .
C42 C 0.4316(2) 0.86251(19) 0.41588(8) 0.0686(8) Uani 1 1 d . . . . .
H42A H 0.419643 0.806151 0.410254 0.082 Uiso 1 1 calc R U . . .
C43 C 0.3977(2) 0.8760(3) 0.44621(10) 0.0859(10) Uani 1 1 d . . . . .
H43A H 0.422096 0.838475 0.460029 0.129 Uiso 1 1 calc R U . . .
H43B H 0.339868 0.867491 0.445779 0.129 Uiso 1 1 calc R U . . .
H43C H 0.408958 0.930707 0.452474 0.129 Uiso 1 1 calc R U . . .
C44 C 0.3913(3) 0.9171(3) 0.39296(12) 0.1116(17) Uani 1 1 d . . . . .
H44A H 0.395062 0.972721 0.399419 0.167 Uiso 1 1 calc R U . . .
H44B H 0.335088 0.902199 0.390940 0.167 Uiso 1 1 calc R U . . .
H44C H 0.418160 0.911102 0.373981 0.167 Uiso 1 1 calc R U . . .
C45 C 0.7120(2) 0.7447(3) 0.42146(8) 0.0797(10) Uani 1 1 d . . . . .
H45A H 0.679437 0.695458 0.418463 0.096 Uiso 1 1 calc R U . . .
C46 C 0.7778(4) 0.7449(5) 0.39815(16) 0.152(3) Uani 1 1 d . . . . .
H46A H 0.754363 0.734689 0.378801 0.228 Uiso 1 1 calc R U . . .
H46B H 0.816786 0.703153 0.402697 0.228 Uiso 1 1 calc R U . . .
H46C H 0.804418 0.796890 0.398031 0.228 Uiso 1 1 calc R U . . .
C47 C 0.7464(3) 0.7409(3) 0.45198(13) 0.1225(19) Uani 1 1 d . . . . .
H47A H 0.779569 0.788025 0.455478 0.184 Uiso 1 1 calc R U . . .
H47B H 0.779012 0.692725 0.453931 0.184 Uiso 1 1 calc R U . . .
H47C H 0.702994 0.739425 0.466370 0.184 Uiso 1 1 calc R U . . .
C48 C 0.38158(16) 0.54069(16) 0.44592(6) 0.0523(6) Uani 1 1 d . . . . .
C49 C 0.39917(19) 0.45992(18) 0.45041(6) 0.0601(7) Uani 1 1 d . . . . .
C50 C 0.3435(2) 0.4137(2) 0.46582(7) 0.0748(10) Uani 1 1 d . . . . .
H50A H 0.353259 0.358517 0.468684 0.090 Uiso 1 1 calc R U . . .
C51 C 0.2749(2) 0.4472(3) 0.47685(9) 0.0851(12) Uani 1 1 d . . . . .
H51A H 0.237108 0.414777 0.486803 0.102 Uiso 1 1 calc R U . . .
C52 C 0.26064(19) 0.5281(3) 0.47348(8) 0.0756(9) Uani 1 1 d . . . . .
H52A H 0.213767 0.550882 0.481638 0.091 Uiso 1 1 calc R U . . .
C53 C 0.31395(17) 0.5763(2) 0.45833(7) 0.0622(7) Uani 1 1 d . . . . .
C54 C 0.4762(2) 0.42221(18) 0.44043(7) 0.0678(8) Uani 1 1 d . . . . .
H54A H 0.502039 0.459501 0.426196 0.081 Uiso 1 1 calc R U . . .
C55 C 0.4645(4) 0.3427(3) 0.42498(12) 0.1150(17) Uani 1 1 d . . . . .
H55A H 0.443858 0.303464 0.438994 0.173 Uiso 1 1 calc R U . . .
H55B H 0.515715 0.324175 0.417180 0.173 Uiso 1 1 calc R U . . .
H55C H 0.426495 0.349188 0.408827 0.173 Uiso 1 1 calc R U . . .
C56 C 0.5322(2) 0.4121(3) 0.46637(8) 0.0805(10) Uani 1 1 d . . . . .
H56A H 0.541454 0.464032 0.475634 0.121 Uiso 1 1 calc R U . . .
H56B H 0.583102 0.390195 0.459522 0.121 Uiso 1 1 calc R U . . .
H56C H 0.508348 0.375621 0.480680 0.121 Uiso 1 1 calc R U . . .
C57 C 0.29752(18) 0.6649(2) 0.45532(8) 0.0709(9) Uani 1 1 d . . . . .
H57A H 0.349026 0.691160 0.449958 0.085 Uiso 1 1 calc R U . . .
C58 C 0.2689(3) 0.7030(3) 0.48370(10) 0.0988(13) Uani 1 1 d . . . . .
H58A H 0.215876 0.682434 0.488634 0.148 Uiso 1 1 calc R U . . .
H58B H 0.266076 0.760997 0.481195 0.148 Uiso 1 1 calc R U . . .
H58C H 0.306189 0.690276 0.499573 0.148 Uiso 1 1 calc R U . . .
C59 C 0.2391(3) 0.6820(3) 0.43082(10) 0.1095(16) Uani 1 1 d . . . . .
H59A H 0.260130 0.660957 0.412303 0.164 Uiso 1 1 calc R U . . .
H59B H 0.231412 0.739749 0.429050 0.164 Uiso 1 1 calc R U . . .
H59C H 0.187951 0.656498 0.435218 0.164 Uiso 1 1 calc R U . . .
C60 C 0.74302(15) 0.51372(16) 0.46253(5) 0.0481(5) Uani 1 1 d . . . . .
O60 O 0.80030(12) 0.49196(13) 0.44442(4) 0.0577(5) Uani 1 1 d . . . . .
C61 C 0.67244(16) 0.55383(17) 0.46694(6) 0.0515(6) Uani 1 1 d . . . . .
O61 O 0.61563(13) 0.59430(15) 0.45698(5) 0.0706(6) Uani 1 1 d . . . . .
C62 C 0.70977(15) 0.51393(15) 0.49022(5) 0.0463(5) Uani 1 1 d . . . . .
O62 O 0.71307(12) 0.49241(12) 0.51697(4) 0.0562(5) Uani 1 1 d . . . . .

loop_
_atom_site_aniso_label
_atom_site_aniso_U_11
_atom_site_aniso_U_22
_atom_site_aniso_U_33
_atom_site_aniso_U_23
_atom_site_aniso_U_13
_atom_site_aniso_U_12
Al1 0.0581(5) 0.0560(4) 0.0513(4) -0.0017(4) 0.0138(4) -0.0042(4)
Mg1 0.0464(4) 0.0466(4) 0.0364(3) 0.0037(3) -0.0045(3) -0.0018(3)
N1 0.0847(18) 0.0571(14) 0.0621(14) -0.0128(11) 0.0194(13) -0.0190(13)
C1 0.088(2) 0.0547(16) 0.0603(16) -0.0047(13) 0.0213(16) 0.0104(16)
C2 0.0622(17) 0.0729(19) 0.0616(17) 0.0126(14) 0.0232(14) 0.0148(15)
C3 0.0577(16) 0.0654(17) 0.0607(16) 0.0174(14) 0.0151(13) 0.0128(14)
N3 0.0560(13) 0.0566(13) 0.0560(12) 0.0061(10) 0.0140(11) 0.0067(10)
C4 0.127(3) 0.081(2) 0.067(2) -0.0194(18) 0.031(2) 0.002(2)
C5 0.0506(17) 0.127(3) 0.076(2) 0.023(2) 0.0104(16) 0.0046(19)
C6 0.070(3) 0.070(3) 0.078(3) -0.018(2) 0.015(3) -0.015(3)
C7 0.122(6) 0.074(4) 0.101(4) -0.011(3) -0.001(4) -0.036(4)
C8 0.158(7) 0.099(5) 0.163(7) -0.022(5) 0.002(6) -0.073(5)
C9 0.136(7) 0.139(7) 0.166(8) -0.011(6) -0.018(6) -0.091(6)
C10 0.097(4) 0.153(7) 0.106(5) -0.021(5) -0.006(4) -0.058(5)
C11 0.063(3) 0.086(4) 0.070(3) -0.011(3) -0.001(2) -0.013(3)
C12 0.146(7) 0.055(3) 0.115(5) 0.001(3) 0.011(5) -0.021(3)
C13 0.167(8) 0.128(6) 0.117(6) -0.029(5) 0.014(6) 0.004(6)
C14 0.190(10) 0.094(5) 0.219(10) 0.052(6) 0.018(9) -0.031(6)
C15 0.068(3) 0.104(5) 0.062(3) -0.015(3) -0.012(2) 0.001(3)
C16 0.098(4) 0.160(8) 0.068(3) -0.002(4) -0.019(3) -0.007(5)
C17 0.071(3) 0.146(7) 0.082(3) -0.021(4) -0.015(3) 0.008(4)
C18 0.0525(15) 0.0668(17) 0.0585(15) 0.0133(13) 0.0105(12) 0.0040(13)
C19 0.0580(17) 0.0735(19) 0.0603(16) 0.0080(14) 0.0065(13) 0.0015(15)
C20 0.0653(19) 0.101(3) 0.0676(19) 0.0046(19) -0.0032(16) 0.0004(19)
C21 0.064(2) 0.129(4) 0.070(2) 0.016(2) -0.0062(17) 0.004(2)
C22 0.0597(19) 0.109(3) 0.081(2) 0.032(2) 0.0003(17) 0.0085(19)
C23 0.0571(17) 0.076(2) 0.075(2) 0.0210(16) 0.0128(15) 0.0074(15)
C24 0.076(2) 0.0679(19) 0.0637(17) 0.0003(15) -0.0026(15) 0.0029(16)
C25 0.101(3) 0.093(3) 0.160(5) 0.046(3) 0.013(3) 0.001(3)
C26 0.067(2) 0.113(3) 0.070(2) -0.006(2) -0.0053(17) 0.019(2)
C27 0.083(2) 0.069(2) 0.101(3) 0.021(2) 0.007(2) 0.0134(18)
C28 0.173(6) 0.080(3) 0.150(5) 0.029(3) 0.044(4) -0.012(3)
C29 0.106(3) 0.103(3) 0.134(4) 0.000(3) 0.023(3) 0.029(3)
N31 0.0543(12) 0.0525(12) 0.0416(10) 0.0084(9) -0.0025(9) -0.0053(9)
C31 0.0675(17) 0.0634(16) 0.0382(12) 0.0065(11) -0.0022(12) -0.0020(14)
C32 0.0809(19) 0.0628(17) 0.0377(11) -0.0014(11) -0.0056(12) -0.0026(15)
C33 0.0636(16) 0.0524(14) 0.0474(13) -0.0007(11) -0.0109(12) -0.0009(12)
N33 0.0527(12) 0.0497(11) 0.0423(10) 0.0025(9) -0.0068(9) -0.0053(9)
C34 0.119(3) 0.099(3) 0.0421(15) 0.0121(16) 0.0017(17) -0.029(2)
C35 0.092(2) 0.0692(19) 0.0560(16) -0.0015(14) -0.0256(16) -0.0111(17)
C36 0.0573(16) 0.0608(16) 0.0450(13) 0.0141(11) -0.0046(11) -0.0125(12)
C37 0.0692(18) 0.0551(16) 0.0586(15) 0.0140(13) -0.0104(14) -0.0153(14)
C38 0.084(2) 0.0635(19) 0.074(2) 0.0145(16) -0.0129(17) -0.0194(17)
C39 0.097(3) 0.077(2) 0.079(2) 0.0251(18) -0.017(2) -0.043(2)
C40 0.069(2) 0.105(3) 0.071(2) 0.0215(19) -0.0058(16) -0.036(2)
C41 0.0603(17) 0.088(2) 0.0498(14) 0.0193(14) -0.0014(13) -0.0178(16)
C42 0.0684(18) 0.0504(16) 0.087(2) 0.0090(15) -0.0127(16) -0.0084(14)
C43 0.070(2) 0.085(2) 0.102(3) 0.004(2) 0.001(2) -0.0006(18)
C44 0.091(3) 0.116(4) 0.128(4) 0.038(3) -0.040(3) -0.015(3)
C45 0.0564(18) 0.106(3) 0.076(2) 0.020(2) 0.0023(16) -0.0057(18)
C46 0.100(4) 0.181(7) 0.175(6) 0.053(5) 0.059(4) 0.027(4)
C47 0.118(4) 0.117(4) 0.132(4) 0.034(3) -0.062(3) -0.021(3)
C48 0.0517(14) 0.0572(15) 0.0478(12) 0.0036(12) -0.0123(11) -0.0121(11)
C49 0.0713(18) 0.0568(16) 0.0523(14) 0.0028(12) -0.0167(13) -0.0168(13)
C50 0.083(2) 0.070(2) 0.0709(19) 0.0162(16) -0.0211(18) -0.0299(18)
C51 0.067(2) 0.104(3) 0.084(2) 0.025(2) -0.0146(18) -0.037(2)
C52 0.0468(16) 0.103(3) 0.077(2) 0.0136(19) -0.0072(14) -0.0149(17)
C53 0.0477(15) 0.077(2) 0.0615(16) 0.0101(15) -0.0126(12) -0.0124(13)
C54 0.091(2) 0.0504(16) 0.0615(16) 0.0046(13) -0.0026(16) -0.0034(15)
C55 0.164(5) 0.067(2) 0.114(3) -0.020(2) -0.020(3) 0.008(3)
C56 0.072(2) 0.086(2) 0.084(2) 0.020(2) -0.0044(18) -0.0090(18)
C57 0.0440(14) 0.084(2) 0.085(2) 0.0055(18) -0.0019(14) 0.0014(14)
C58 0.095(3) 0.113(3) 0.089(3) -0.009(3) -0.011(2) 0.011(3)
C59 0.135(4) 0.102(3) 0.091(3) 0.005(2) -0.032(3) 0.031(3)
C60 0.0461(13) 0.0562(14) 0.0421(11) -0.0016(11) -0.0020(10) -0.0003(11)
O60 0.0560(10) 0.0710(12) 0.0462(9) -0.0015(9) 0.0089(8) 0.0037(9)
C61 0.0482(14) 0.0564(15) 0.0500(13) 0.0031(11) -0.0030(11) 0.0021(11)
O61 0.0594(12) 0.0793(14) 0.0730(13) 0.0144(11) -0.0105(10) 0.0147(10)
C62 0.0479(13) 0.0458(13) 0.0451(12) -0.0012(10) 0.0002(10) 0.0012(10)
O62 0.0607(11) 0.0667(12) 0.0412(9) 0.0051(8) 0.0022(8) 0.0061(9)

loop_
_atom_type_symbol
_atom_type_description
_atom_type_scat_dispersion_real
_atom_type_scat_dispersion_imag
_atom_type_scat_source
C C 0.0181 0.0091 'International Tables Vol C Tables 4.2.6.8 and 6.1.1.4'
H H 0.0000 0.0000 'International Tables Vol C Tables 4.2.6.8 and 6.1.1.4'
Al Al 0.2130 0.2455 'International Tables Vol C Tables 4.2.6.8 and 6.1.1.4'
Mg Mg 0.1719 0.1771 'International Tables Vol C Tables 4.2.6.8 and 6.1.1.4'
N N 0.0311 0.0180 'International Tables Vol C Tables 4.2.6.8 and 6.1.1.4'
O O 0.0492 0.0322 'International Tables Vol C Tables 4.2.6.8 and 6.1.1.4'
Si Si 0.2541 0.3302 'International Tables Vol C Tables 4.2.6.8 and 6.1.1.4'

loop_
_geom_angle_atom_site_label_1
_geom_angle_atom_site_label_2
_geom_angle_atom_site_label_3
_geom_angle
_geom_angle_site_symmetry_1
_geom_angle_site_symmetry_3
_geom_angle_publ_flag
O60 Al1 N3 111.12(11) . . ?
O60 Al1 N1 105.28(12) . . ?
N3 Al1 N1 97.78(12) . . ?
O60 Al1 H1 109.4(9) . . ?
N3 Al1 H1 114.1(9) . . ?
N1 Al1 H1 118.5(9) . . ?
O61 Mg1 O62 109.11(10) . 7_556 ?
O61 Mg1 N31 112.18(11) . . ?
O62 Mg1 N31 111.97(9) 7_556 . ?
O61 Mg1 N33 113.50(11) . . ?
O62 Mg1 N33 115.39(10) 7_556 . ?
N31 Mg1 N33 94.07(9) . . ?
C1 N1 C6 118.2(3) . . ?
C1 N1 C6' 120.7(4) . . ?
C1 N1 Al1 122.3(2) . . ?
C6 N1 Al1 119.5(2) . . ?
C6' N1 Al1 113.8(4) . . ?
N1 C1 C2 122.7(3) . . ?
N1 C1 C4 120.5(4) . . ?
C2 C1 C4 116.8(3) . . ?
C3 C2 C1 128.8(3) . . ?
C3 C2 H2A 115.6 . . ?
C1 C2 H2A 115.6 . . ?
N3 C3 C2 122.4(3) . . ?
N3 C3 C5 120.0(3) . . ?
C2 C3 C5 117.6(3) . . ?
C3 N3 C18 117.9(2) . . ?
C3 N3 Al1 121.9(2) . . ?
C18 N3 Al1 120.17(18) . . ?
C1 C4 H4A 109.5 . . ?
C1 C4 H4B 109.5 . . ?
H4A C4 H4B 109.5 . . ?
C1 C4 H4C 109.5 . . ?
H4A C4 H4C 109.5 . . ?
H4B C4 H4C 109.5 . . ?
C3 C5 H5A 109.5 . . ?
C3 C5 H5B 109.5 . . ?
H5A C5 H5B 109.5 . . ?
C3 C5 H5C 109.5 . . ?
H5A C5 H5C 109.5 . . ?
H5B C5 H5C 109.5 . . ?
N1 C6 C7 122.5(3) . . ?
N1 C6 C11 117.4(3) . . ?
C7 C6 C11 120.0 . . ?
C8 C7 C6 120.0 . . ?
C8 C7 C12 119.6(3) . . ?
C6 C7 C12 120.3(3) . . ?
C7 C8 C9 120.0 . . ?
C7 C8 H8A 120.0 . . ?
C9 C8 H8A 120.0 . . ?
C8 C9 C10 120.0 . . ?
C8 C9 H9A 120.0 . . ?
C10 C9 H9A 120.0 . . ?
C11 C10 C9 120.0 . . ?
C11 C10 H10A 120.0 . . ?
C9 C10 H10A 120.0 . . ?
C10 C11 C6 120.0 . . ?
C10 C11 C15 116.2(3) . . ?
C6 C11 C15 123.7(3) . . ?
C13 C12 C7 111.7(6) . . ?
C13 C12 C14 110.2(7) . . ?
C7 C12 C14 113.9(7) . . ?
C13 C12 H12A 106.9 . . ?
C7 C12 H12A 106.9 . . ?
C14 C12 H12A 106.9 . . ?
C12 C13 H13A 109.5 . . ?
C12 C13 H13B 109.5 . . ?
H13A C13 H13B 109.5 . . ?
C12 C13 H13C 109.5 . . ?
H13A C13 H13C 109.5 . . ?
H13B C13 H13C 109.5 . . ?
C12 C14 H14A 109.5 . . ?
C12 C14 H14B 109.5 . . ?
H14A C14 H14B 109.5 . . ?
C12 C14 H14C 109.5 . . ?
H14A C14 H14C 109.5 . . ?
H14B C14 H14C 109.5 . . ?
C11 C15 C17 113.5(5) . . ?
C11 C15 C16 112.8(6) . . ?
C17 C15 C16 108.0(6) . . ?
C11 C15 H15A 107.4 . . ?
C17 C15 H15A 107.4 . . ?
C16 C15 H15A 107.4 . . ?
C15 C16 H16A 109.5 . . ?
C15 C16 H16B 109.5 . . ?
H16A C16 H16B 109.5 . . ?
C15 C16 H16C 109.5 . . ?
H16A C16 H16C 109.5 . . ?
H16B C16 H16C 109.5 . . ?
C15 C17 H17A 109.5 . . ?
C15 C17 H17B 109.5 . . ?
H17A C17 H17B 109.5 . . ?
C15 C17 H17C 109.5 . . ?
H17A C17 H17C 109.5 . . ?
H17B C17 H17C 109.5 . . ?
C7' C6' C11' 120.0 . . ?
C7' C6' N1 112.5(6) . . ?
C11' C6' N1 127.3(6) . . ?
C8' C7' C6' 120.0 . . ?
C8' C7' C12' 121.5(10) . . ?
C6' C7' C12' 118.5(10) . . ?
C7' C8' C9' 120.0 . . ?
C7' C8' H8B 120.0 . . ?
C9' C8' H8B 120.0 . . ?
C10' C9' C8' 120.0 . . ?
C10' C9' H9B 120.0 . . ?
C8' C9' H9B 120.0 . . ?
C9' C10' C11' 120.0 . . ?
C9' C10' H10B 120.0 . . ?
C11' C10' H10B 120.0 . . ?
C10' C11' C6' 120.0 . . ?
C10' C11' C15' 115.4(8) . . ?
C6' C11' C15' 124.5(9) . . ?
C7' C12' C13' 111.1(19) . . ?
C7' C12' C14' 115.8(17) . . ?
C13' C12' C14' 102(2) . . ?
C7' C12' H12B 109.2 . . ?
C13' C12' H12B 109.2 . . ?
C14' C12' H12B 109.2 . . ?
C12' C13' H13D 109.5 . . ?
C12' C13' H13E 109.5 . . ?
H13D C13' H13E 109.5 . . ?
C12' C13' H13F 109.5 . . ?
H13D C13' H13F 109.5 . . ?
H13E C13' H13F 109.5 . . ?
C12' C14' H14D 109.5 . . ?
C12' C14' H14E 109.5 . . ?
H14D C14' H14E 109.5 . . ?
C12' C14' H14F 109.5 . . ?
H14D C14' H14F 109.5 . . ?
H14E C14' H14F 109.5 . . ?
C17' C15' C11' 113.2(12) . . ?
C17' C15' C16' 108.4(13) . . ?
C11' C15' C16' 114.1(13) . . ?
C17' C15' H15B 106.9 . . ?
C11' C15' H15B 106.9 . . ?
C16' C15' H15B 106.9 . . ?
C15' C16' H16D 109.5 . . ?
C15' C16' H16E 109.5 . . ?
H16D C16' H16E 109.5 . . ?
C15' C16' H16F 109.5 . . ?
H16D C16' H16F 109.5 . . ?
H16E C16' H16F 109.5 . . ?
C15' C17' H17D 109.5 . . ?
C15' C17' H17E 109.5 . . ?
H17D C17' H17E 109.5 . . ?
C15' C17' H17F 109.5 . . ?
H17D C17' H17F 109.5 . . ?
H17E C17' H17F 109.5 . . ?
C23 C18 C19 121.4(3) . . ?
C23 C18 N3 118.7(3) . . ?
C19 C18 N3 119.9(3) . . ?
C20 C19 C18 118.0(3) . . ?
C20 C19 C24 119.2(3) . . ?
C18 C19 C24 122.8(3) . . ?
C21 C20 C19 121.2(4) . . ?
C21 C20 H20A 119.4 . . ?
C19 C20 H20A 119.4 . . ?
C20 C21 C22 120.2(4) . . ?
C20 C21 H21A 119.9 . . ?
C22 C21 H21A 119.9 . . ?
C21 C22 C23 121.0(4) . . ?
C21 C22 H22A 119.5 . . ?
C23 C22 H22A 119.5 . . ?
C22 C23 C18 118.1(4) . . ?
C22 C23 C27 120.0(3) . . ?
C18 C23 C27 121.9(3) . . ?
C26 C24 C19 109.7(3) . . ?
C26 C24 C25 109.7(4) . . ?
C19 C24 C25 112.5(3) . . ?
C26 C24 H24A 108.3 . . ?
C19 C24 H24A 108.3 . . ?
C25 C24 H24A 108.3 . . ?
C24 C25 H25A 109.5 . . ?
C24 C25 H25B 109.5 . . ?
H25A C25 H25B 109.5 . . ?
C24 C25 H25C 109.5 . . ?
H25A C25 H25C 109.5 . . ?
H25B C25 H25C 109.5 . . ?
C24 C26 H26A 109.5 . . ?
C24 C26 H26B 109.5 . . ?
H26A C26 H26B 109.5 . . ?
C24 C26 H26C 109.5 . . ?
H26A C26 H26C 109.5 . . ?
H26B C26 H26C 109.5 . . ?
C23 C27 C28 111.0(4) . . ?
C23 C27 C29 112.0(4) . . ?
C28 C27 C29 110.5(4) . . ?
C23 C27 H27A 107.7 . . ?
C28 C27 H27A 107.7 . . ?
C29 C27 H27A 107.7 . . ?
C27 C28 H28A 109.5 . . ?
C27 C28 H28B 109.5 . . ?
H28A C28 H28B 109.5 . . ?
C27 C28 H28C 109.5 . . ?
H28A C28 H28C 109.5 . . ?
H28B C28 H28C 109.5 . . ?
C27 C29 H29A 109.5 . . ?
C27 C29 H29B 109.5 . . ?
H29A C29 H29B 109.5 . . ?
C27 C29 H29C 109.5 . . ?
H29A C29 H29C 109.5 . . ?
H29B C29 H29C 109.5 . . ?
C31 N31 C36 117.1(2) . . ?
C31 N31 Mg1 120.41(19) . . ?
C36 N31 Mg1 122.53(16) . . ?
N31 C31 C32 124.3(2) . . ?
N31 C31 C34 119.5(3) . . ?
C32 C31 C34 116.2(3) . . ?
C31 C32 C33 130.1(2) . . ?
C31 C32 H32A 114.9 . . ?
C33 C32 H32A 114.9 . . ?
N33 C33 C32 124.0(3) . . ?
N33 C33 C35 120.3(3) . . ?
C32 C33 C35 115.6(2) . . ?
C33 N33 C48 117.5(2) . . ?
C33 N33 Mg1 120.7(2) . . ?
C48 N33 Mg1 121.62(16) . . ?
C31 C34 H34A 109.5 . . ?
C31 C34 H34B 109.5 . . ?
H34A C34 H34B 109.5 . . ?
C31 C34 H34C 109.5 . . ?
H34A C34 H34C 109.5 . . ?
H34B C34 H34C 109.5 . . ?
C33 C35 H35A 109.5 . . ?
C33 C35 H35B 109.5 . . ?
H35A C35 H35B 109.5 . . ?
C33 C35 H35C 109.5 . . ?
H35A C35 H35C 109.5 . . ?
H35B C35 H35C 109.5 . . ?
C37 C36 C41 120.8(3) . . ?
C37 C36 N31 118.8(2) . . ?
C41 C36 N31 120.3(3) . . ?
C38 C37 C36 118.5(3) . . ?
C38 C37 C42 119.7(3) . . ?
C36 C37 C42 121.7(3) . . ?
C39 C38 C37 121.3(4) . . ?
C39 C38 H38A 119.4 . . ?
C37 C38 H38A 119.4 . . ?
C40 C39 C38 119.6(3) . . ?
C40 C39 H39A 120.2 . . ?
C38 C39 H39A 120.2 . . ?
C39 C40 C41 122.0(3) . . ?
C39 C40 H40A 119.0 . . ?
C41 C40 H40A 119.0 . . ?
C40 C41 C36 117.7(3) . . ?
C40 C41 C45 120.5(3) . . ?
C36 C41 C45 121.8(3) . . ?
C43 C42 C37 111.0(3) . . ?
C43 C42 C44 111.3(4) . . ?
C37 C42 C44 112.0(3) . . ?
C43 C42 H42A 107.4 . . ?
C37 C42 H42A 107.4 . . ?
C44 C42 H42A 107.4 . . ?
C42 C43 H43A 109.5 . . ?
C42 C43 H43B 109.5 . . ?
H43A C43 H43B 109.5 . . ?
C42 C43 H43C 109.5 . . ?
H43A C43 H43C 109.5 . . ?
H43B C43 H43C 109.5 . . ?
C42 C44 H44A 109.5 . . ?
C42 C44 H44B 109.5 . . ?
H44A C44 H44B 109.5 . . ?
C42 C44 H44C 109.5 . . ?
H44A C44 H44C 109.5 . . ?
H44B C44 H44C 109.5 . . ?
C47 C45 C41 110.5(4) . . ?
C47 C45 C46 111.3(4) . . ?
C41 C45 C46 112.5(4) . . ?
C47 C45 H45A 107.4 . . ?
C41 C45 H45A 107.4 . . ?
C46 C45 H45A 107.4 . . ?
C45 C46 H46A 109.5 . . ?
C45 C46 H46B 109.5 . . ?
H46A C46 H46B 109.5 . . ?
C45 C46 H46C 109.5 . . ?
H46A C46 H46C 109.5 . . ?
H46B C46 H46C 109.5 . . ?
C45 C47 H47A 109.5 . . ?
C45 C47 H47B 109.5 . . ?
H47A C47 H47B 109.5 . . ?
C45 C47 H47C 109.5 . . ?
H47A C47 H47C 109.5 . . ?
H47B C47 H47C 109.5 . . ?
C53 C48 C49 121.6(3) . . ?
C53 C48 N33 118.5(3) . . ?
C49 C48 N33 119.9(3) . . ?
C48 C49 C50 117.8(3) . . ?
C48 C49 C54 122.8(3) . . ?
C50 C49 C54 119.3(3) . . ?
C51 C50 C49 121.0(4) . . ?
C51 C50 H50A 119.5 . . ?
C49 C50 H50A 119.5 . . ?
C50 C51 C52 120.2(3) . . ?
C50 C51 H51A 119.9 . . ?
C52 C51 H51A 119.9 . . ?
C51 C52 C53 120.9(4) . . ?
C51 C52 H52A 119.5 . . ?
C53 C52 H52A 119.5 . . ?
C52 C53 C48 118.2(3) . . ?
C52 C53 C57 119.9(3) . . ?
C48 C53 C57 121.9(3) . . ?
C49 C54 C56 110.0(3) . . ?
C49 C54 C55 113.4(4) . . ?
C56 C54 C55 110.0(3) . . ?
C49 C54 H54A 107.7 . . ?
C56 C54 H54A 107.7 . . ?
C55 C54 H54A 107.7 . . ?
C54 C55 H55A 109.5 . . ?
C54 C55 H55B 109.5 . . ?
H55A C55 H55B 109.5 . . ?
C54 C55 H55C 109.5 . . ?
H55A C55 H55C 109.5 . . ?
H55B C55 H55C 109.5 . . ?
C54 C56 H56A 109.5 . . ?
C54 C56 H56B 109.5 . . ?
H56A C56 H56B 109.5 . . ?
C54 C56 H56C 109.5 . . ?
H56A C56 H56C 109.5 . . ?
H56B C56 H56C 109.5 . . ?
C59 C57 C53 111.7(3) . . ?
C59 C57 C58 110.1(3) . . ?
C53 C57 C58 113.1(3) . . ?
C59 C57 H57A 107.2 . . ?
C53 C57 H57A 107.2 . . ?
C58 C57 H57A 107.2 . . ?
C57 C58 H58A 109.5 . . ?
C57 C58 H58B 109.5 . . ?
H58A C58 H58B 109.5 . . ?
C57 C58 H58C 109.5 . . ?
H58A C58 H58C 109.5 . . ?
H58B C58 H58C 109.5 . . ?
C57 C59 H59A 109.5 . . ?
C57 C59 H59B 109.5 . . ?
H59A C59 H59B 109.5 . . ?
C57 C59 H59C 109.5 . . ?
H59A C59 H59C 109.5 . . ?
H59B C59 H59C 109.5 . . ?
O60 C60 C61 148.6(3) . . ?
O60 C60 C62 150.2(3) . . ?
C61 C60 C62 61.14(19) . . ?
C60 O60 Al1 127.13(18) . . ?
O61 C61 C60 149.9(3) . . ?
O61 C61 C62 150.6(3) . . ?
C60 C61 C62 59.51(18) . . ?
C61 O61 Mg1 170.4(2) . . ?
O62 C62 C60 149.1(3) . . ?
O62 C62 C61 151.6(3) . . ?
C60 C62 C61 59.35(19) . . ?
C62 O62 Mg1 133.09(18) . 7_556 ?

loop_
_geom_bond_atom_site_label_1
_geom_bond_atom_site_label_2
_geom_bond_distance
_geom_bond_site_symmetry_2
_geom_bond_publ_flag
Al1 O60 1.764(2) . ?
Al1 N3 1.883(3) . ?
Al1 N1 1.885(3) . ?
Al1 H1 1.54(2) . ?
Mg1 O61 1.886(2) . ?
Mg1 O62 1.927(2) 7_556 ?
Mg1 N31 2.036(2) . ?
Mg1 N33 2.045(2) . ?
N1 C1 1.334(4) . ?
N1 C6 1.389(4) . ?
N1 C6' 1.730(9) . ?
C1 C2 1.388(5) . ?
C1 C4 1.511(5) . ?
C2 C3 1.384(5) . ?
C2 H2A 0.9500 . ?
C3 N3 1.346(4) . ?
C3 C5 1.505(5) . ?
N3 C18 1.441(4) . ?
C4 H4A 0.9800 . ?
C4 H4B 0.9800 . ?
C4 H4C 0.9800 . ?
C5 H5A 0.9800 . ?
C5 H5B 0.9800 . ?
C5 H5C 0.9800 . ?
C6 C7 1.3900 . ?
C6 C11 1.3900 . ?
C7 C8 1.3900 . ?
C7 C12 1.530(10) . ?
C8 C9 1.3900 . ?
C8 H8A 0.9500 . ?
C9 C10 1.3900 . ?
C9 H9A 0.9500 . ?
C10 C11 1.3900 . ?
C10 H10A 0.9500 . ?
C11 C15 1.504(8) . ?
C12 C13 1.512(11) . ?
C12 C14 1.531(9) . ?
C12 H12A 1.0000 . ?
C13 H13A 0.9800 . ?
C13 H13B 0.9800 . ?
C13 H13C 0.9800 . ?
C14 H14A 0.9800 . ?
C14 H14B 0.9800 . ?
C14 H14C 0.9800 . ?
C15 C17 1.529(8) . ?
C15 C16 1.561(7) . ?
C15 H15A 1.0000 . ?
C16 H16A 0.9800 . ?
C16 H16B 0.9800 . ?
C16 H16C 0.9800 . ?
C17 H17A 0.9800 . ?
C17 H17B 0.9800 . ?
C17 H17C 0.9800 . ?
C6' C7' 1.3900 . ?
C6' C11' 1.3900 . ?
C7' C8' 1.3900 . ?
C7' C12' 1.506(18) . ?
C8' C9' 1.3900 . ?
C8' H8B 0.9500 . ?
C9' C10' 1.3900 . ?
C9' H9B 0.9500 . ?
C10' C11' 1.3900 . ?
C10' H10B 0.9500 . ?
C11' C15' 1.529(14) . ?
C12' C13' 1.55(2) . ?
C12' C14' 1.55(2) . ?
C12' H12B 1.0000 . ?
C13' H13D 0.9800 . ?
C13' H13E 0.9800 . ?
C13' H13F 0.9800 . ?
C14' H14D 0.9800 . ?
C14' H14E 0.9800 . ?
C14' H14F 0.9800 . ?
C15' C17' 1.525(18) . ?
C15' C16' 1.558(18) . ?
C15' H15B 1.0000 . ?
C16' H16D 0.9800 . ?
C16' H16E 0.9800 . ?
C16' H16F 0.9800 . ?
C17' H17D 0.9800 . ?
C17' H17E 0.9800 . ?
C17' H17F 0.9800 . ?
C18 C23 1.404(4) . ?
C18 C19 1.405(5) . ?
C19 C20 1.392(5) . ?
C19 C24 1.520(5) . ?
C20 C21 1.377(6) . ?
C20 H20A 0.9500 . ?
C21 C22 1.378(6) . ?
C21 H21A 0.9500 . ?
C22 C23 1.394(6) . ?
C22 H22A 0.9500 . ?
C23 C27 1.523(6) . ?
C24 C26 1.512(5) . ?
C24 C25 1.535(6) . ?
C24 H24A 1.0000 . ?
C25 H25A 0.9800 . ?
C25 H25B 0.9800 . ?
C25 H25C 0.9800 . ?
C26 H26A 0.9800 . ?
C26 H26B 0.9800 . ?
C26 H26C 0.9800 . ?
C27 C28 1.524(6) . ?
C27 C29 1.542(6) . ?
C27 H27A 1.0000 . ?
C28 H28A 0.9800 . ?
C28 H28B 0.9800 . ?
C28 H28C 0.9800 . ?
C29 H29A 0.9800 . ?
C29 H29B 0.9800 . ?
C29 H29C 0.9800 . ?
N31 C31 1.332(3) . ?
N31 C36 1.438(4) . ?
C31 C32 1.400(4) . ?
C31 C34 1.516(4) . ?
C32 C33 1.403(4) . ?
C32 H32A 0.9500 . ?
C33 N33 1.331(3) . ?
C33 C35 1.514(4) . ?
N33 C48 1.438(3) . ?
C34 H34A 0.9800 . ?
C34 H34B 0.9800 . ?
C34 H34C 0.9800 . ?
C35 H35A 0.9800 . ?
C35 H35B 0.9800 . ?
C35 H35C 0.9800 . ?
C36 C37 1.405(5) . ?
C36 C41 1.412(4) . ?
C37 C38 1.395(4) . ?
C37 C42 1.521(5) . ?
C38 C39 1.383(6) . ?
C38 H38A 0.9500 . ?
C39 C40 1.372(6) . ?
C39 H39A 0.9500 . ?
C40 C41 1.399(5) . ?
C40 H40A 0.9500 . ?
C41 C45 1.516(6) . ?
C42 C43 1.511(6) . ?
C42 C44 1.545(5) . ?
C42 H42A 1.0000 . ?
C43 H43A 0.9800 . ?
C43 H43B 0.9800 . ?
C43 H43C 0.9800 . ?
C44 H44A 0.9800 . ?
C44 H44B 0.9800 . ?
C44 H44C 0.9800 . ?
C45 C47 1.506(6) . ?
C45 C46 1.533(6) . ?
C45 H45A 1.0000 . ?
C46 H46A 0.9800 . ?
C46 H46B 0.9800 . ?
C46 H46C 0.9800 . ?
C47 H47A 0.9800 . ?
C47 H47B 0.9800 . ?
C47 H47C 0.9800 . ?
C48 C53 1.401(4) . ?
C48 C49 1.402(4) . ?
C49 C50 1.402(5) . ?
C49 C54 1.508(5) . ?
C50 C51 1.376(6) . ?
C50 H50A 0.9500 . ?
C51 C52 1.387(6) . ?
C51 H51A 0.9500 . ?
C52 C53 1.389(5) . ?
C52 H52A 0.9500 . ?
C53 C57 1.518(5) . ?
C54 C56 1.520(5) . ?
C54 C55 1.521(5) . ?
C54 H54A 1.0000 . ?
C55 H55A 0.9800 . ?
C55 H55B 0.9800 . ?
C55 H55C 0.9800 . ?
C56 H56A 0.9800 . ?
C56 H56B 0.9800 . ?
C56 H56C 0.9800 . ?
C57 C59 1.513(5) . ?
C57 C58 1.520(6) . ?
C57 H57A 1.0000 . ?
C58 H58A 0.9800 . ?
C58 H58B 0.9800 . ?
C58 H58C 0.9800 . ?
C59 H59A 0.9800 . ?
C59 H59B 0.9800 . ?
C59 H59C 0.9800 . ?
C60 O60 1.318(3) . ?
C60 C61 1.377(4) . ?
C60 C62 1.379(4) . ?
C61 O61 1.255(3) . ?
C61 C62 1.401(4) . ?
C62 O62 1.272(3) . ?
